data_4104534
loop_
_publ_author_name
'Tianbiao Liu'
'Bin Li'
'Michael L. Singleton'
'Michael B. Hall'
'Marcetta Y. Darensbourg'

_publ_contact_author
; 
Tianbiao Leo Liu 
Texas A&M University 
Department of CHemistry 
College Station, TX, 77840 
USA 
;
_publ_contact_author_email tliu@mail.chem.tamu.edu
_publ_section_title
;
 Sulfur Oxygenates of Biomimetics of the Diiron Subsite of the
 [FeFe]-Hydrogenase Active Site: Properties and Oxygen Damage Repair
 Possibilities
;
_journal_name_full 'Journal of the American Chemical Society'
_journal_page_first 8296
_journal_page_last 8307
_journal_paper_doi 10.1021/ja9016528
_journal_volume 131
_journal_year 2009
_chemical_formula_sum 'C26 H21 Fe2 O7 P S2'
_chemical_formula_weight 652.22
_chemical_name_systematic
; 
 ? 
;
_space_group_IT_number 2
_symmetry_cell_setting triclinic
_symmetry_space_group_name_Hall '-P 1'
_symmetry_space_group_name_H-M 'P -1'
_atom_sites_solution_hydrogens geom
_atom_sites_solution_primary direct
_atom_sites_solution_secondary difmap
_audit_creation_method SHELXL-97
_cell_angle_alpha 94.528(12)
_cell_angle_beta 90.330(12)
_cell_angle_gamma 110.374(10)
_cell_formula_units_Z 2
_cell_length_a 9.028(2)
_cell_length_b 11.105(2)
_cell_length_c 14.688(3)
_cell_measurement_reflns_used 3843
_cell_measurement_temperature 163(2)
_cell_measurement_theta_max 58.82
_cell_measurement_theta_min 3.02
_cell_volume 1375.3(5)
_computing_cell_refinement 'Bruker SMART'
_computing_data_collection 'Bruker SMART'
_computing_data_reduction 'Bruker SAINT'
_computing_molecular_graphics 'Bruker SHELXTL'
_computing_publication_material 'Bruker SHELXTL'
_computing_structure_refinement 'SHELXL-97 (Sheldrick, 1997)'
_computing_structure_solution 'SHELXS-97 (Sheldrick, 1990)'
_diffrn_ambient_temperature 163(2)
_diffrn_measured_fraction_theta_full 0.924
_diffrn_measured_fraction_theta_max 0.924
_diffrn_measurement_device_type 'CCD area detector'
_diffrn_measurement_method 'omega scans'
_diffrn_radiation_monochromator graphite
_diffrn_radiation_source 'fine-focus sealed tube'
_diffrn_radiation_type CuK\a
_diffrn_radiation_wavelength 1.54178
_diffrn_reflns_av_R_equivalents 0.0914
_diffrn_reflns_av_sigmaI/netI 0.1067
_diffrn_reflns_limit_h_max 9
_diffrn_reflns_limit_h_min -10
_diffrn_reflns_limit_k_max 12
_diffrn_reflns_limit_k_min -12
_diffrn_reflns_limit_l_max 16
_diffrn_reflns_limit_l_min -16
_diffrn_reflns_number 10543
_diffrn_reflns_theta_full 59.07
_diffrn_reflns_theta_max 59.07
_diffrn_reflns_theta_min 4.26
_exptl_absorpt_coefficient_mu 10.805
_exptl_absorpt_correction_T_max 0.7892
_exptl_absorpt_correction_T_min 0.5633
_exptl_absorpt_correction_type multi-scan
_exptl_absorpt_process_details 'SADABS; (Sheldrick, 2006)'
_exptl_crystal_colour block
_exptl_crystal_density_diffrn 1.575
_exptl_crystal_density_method 'not measured'
_exptl_crystal_description red
_exptl_crystal_F_000 664
_exptl_crystal_size_max 0.06
_exptl_crystal_size_mid 0.03
_exptl_crystal_size_min 0.02
_refine_diff_density_max 0.698
_refine_diff_density_min -0.735
_refine_diff_density_rms 0.098
_refine_ls_extinction_method none
_refine_ls_goodness_of_fit_ref 0.906
_refine_ls_hydrogen_treatment riding
_refine_ls_matrix_type full
_refine_ls_number_parameters 343
_refine_ls_number_reflns 3658
_refine_ls_number_restraints 0
_refine_ls_restrained_S_all 0.906
_refine_ls_R_factor_all 0.0767
_refine_ls_R_factor_gt 0.0503
_refine_ls_shift/su_max 0.000
_refine_ls_shift/su_mean 0.000
_refine_ls_structure_factor_coef Fsqd
_refine_ls_weighting_details 'calc w=1/[\s^2^(Fo^2^)+(0.0517P)^2^+0.0000P] where P=(Fo^2^+2Fc^2^)/3'
_refine_ls_weighting_scheme calc
_refine_ls_wR_factor_gt 0.1039
_refine_ls_wR_factor_ref 0.1116
_reflns_number_gt 2497
_reflns_number_total 3658
_reflns_threshold_expression >2sigma(I)
_cod_data_source_file ja9016528_si_003.cif
_cod_data_source_block data
_cod_database_code 4104534

loop_
_symmetry_equiv_pos_as_xyz
'x, y, z'
'-x, -y, -z'

loop_
_atom_site_label
_atom_site_type_symbol
_atom_site_fract_x
_atom_site_fract_y
_atom_site_fract_z
_atom_site_U_iso_or_equiv
_atom_site_adp_type
_atom_site_occupancy
_atom_site_symmetry_multiplicity
_atom_site_calc_flag
_atom_site_refinement_flags
Fe2 Fe 0.14612(10) 0.30842(8) 0.56254(6) 0.0179(3) Uani 1 1 d .
Fe1 Fe 0.26613(9) 0.27647(8) 0.71451(6) 0.0165(2) Uani 1 1 d .
S2 S 0.15846(15) 0.12692(13) 0.60334(9) 0.0186(3) Uani 1 1 d .
S1 S 0.39691(15) 0.37264(13) 0.60043(9) 0.0182(3) Uani 1 1 d .
P1 P 0.42119(16) 0.21312(14) 0.80363(10) 0.0193(4) Uani 1 1 d .
O5 O 0.1446(5) 0.2726(4) 0.3610(3) 0.0339(11) Uani 1 1 d .
O4 O 0.1479(5) 0.5753(4) 0.5793(3) 0.0334(11) Uani 1 1 d .
O3 O -0.1926(5) 0.2159(4) 0.6017(3) 0.0335(11) Uani 1 1 d .
O2 O 0.3352(5) 0.5319(4) 0.8125(3) 0.0355(11) Uani 1 1 d .
O1 O -0.0186(5) 0.1567(4) 0.8170(3) 0.0323(11) Uani 1 1 d .
O7 O 0.0139(4) 0.0136(3) 0.6153(3) 0.0214(9) Uani 1 1 d .
O6 O 0.4985(4) 0.5114(3) 0.6101(3) 0.0212(9) Uani 1 1 d .
C5 C 0.1425(7) 0.2837(5) 0.4381(5) 0.0264(15) Uani 1 1 d .
C4 C 0.1512(6) 0.4737(6) 0.5730(4) 0.0241(14) Uani 1 1 d .
C3 C -0.0616(7) 0.2509(5) 0.5859(4) 0.0226(14) Uani 1 1 d .
C2 C 0.3089(6) 0.4310(6) 0.7759(4) 0.0240(14) Uani 1 1 d .
C1 C 0.0939(7) 0.2048(6) 0.7782(4) 0.0241(14) Uani 1 1 d .
C8 C 0.2835(6) 0.0659(5) 0.5326(4) 0.0216(14) Uani 1 1 d .
H8A H 0.2710 -0.0220 0.5486 0.026 Uiso 1 1 calc R
H8B H 0.2480 0.0592 0.4679 0.026 Uiso 1 1 calc R
C7 C 0.4580(6) 0.1497(5) 0.5424(4) 0.0224(14) Uani 1 1 d .
H7A H 0.4969 0.1417 0.6040 0.027 Uiso 1 1 calc R
H7B H 0.5159 0.1133 0.4975 0.027 Uiso 1 1 calc R
C6 C 0.5025(6) 0.2917(5) 0.5300(4) 0.0234(14) Uani 1 1 d .
H6A H 0.4827 0.3015 0.4651 0.028 Uiso 1 1 calc R
H6B H 0.6172 0.3348 0.5439 0.028 Uiso 1 1 calc R
C9 C 0.6284(7) 0.3195(5) 0.8250(4) 0.0209(14) Uani 1 1 d .
C10 C 0.7034(7) 0.4121(6) 0.7672(4) 0.0293(16) Uani 1 1 d .
H10 H 0.6464 0.4237 0.7160 0.035 Uiso 1 1 calc R
C11 C 0.8628(7) 0.4896(6) 0.7829(4) 0.0288(16) Uani 1 1 d .
H11 H 0.9133 0.5535 0.7428 0.035 Uiso 1 1 calc R
C12 C 0.9448(7) 0.4724(6) 0.8562(5) 0.0357(17) Uani 1 1 d .
H12 H 1.0532 0.5240 0.8666 0.043 Uiso 1 1 calc R
C13 C 0.8720(7) 0.3815(7) 0.9148(5) 0.0358(17) Uani 1 1 d .
H13 H 0.9306 0.3715 0.9658 0.043 Uiso 1 1 calc R
C14 C 0.7119(7) 0.3025(6) 0.9011(4) 0.0310(16) Uani 1 1 d .
H14 H 0.6619 0.2397 0.9421 0.037 Uiso 1 1 calc R
C15 C 0.4317(7) 0.0559(5) 0.7696(4) 0.0207(14) Uani 1 1 d .
C16 C 0.2934(7) -0.0493(5) 0.7495(4) 0.0281(15) Uani 1 1 d .
H16 H 0.1944 -0.0375 0.7548 0.034 Uiso 1 1 calc R
C17 C 0.2959(8) -0.1695(6) 0.7221(4) 0.0335(17) Uani 1 1 d .
H17 H 0.1995 -0.2398 0.7097 0.040 Uiso 1 1 calc R
C18 C 0.4400(8) -0.1887(6) 0.7124(4) 0.0374(17) Uani 1 1 d .
H18 H 0.4428 -0.2719 0.6942 0.045 Uiso 1 1 calc R
C19 C 0.5785(8) -0.0847(6) 0.7296(4) 0.0337(16) Uani 1 1 d .
H19 H 0.6767 -0.0970 0.7212 0.040 Uiso 1 1 calc R
C20 C 0.5785(7) 0.0373(6) 0.7589(4) 0.0302(16) Uani 1 1 d .
H20 H 0.6752 0.1072 0.7716 0.036 Uiso 1 1 calc R
C21 C 0.3466(7) 0.2004(6) 0.9205(4) 0.0264(15) Uani 1 1 d .
C22 C 0.2803(9) 0.0858(7) 0.9582(5) 0.0465(19) Uani 1 1 d .
H22 H 0.2778 0.0077 0.9256 0.056 Uiso 1 1 calc R
C23 C 0.2173(10) 0.0835(9) 1.0434(5) 0.064(2) Uani 1 1 d .
H23 H 0.1695 0.0034 1.0687 0.077 Uiso 1 1 calc R
C24 C 0.2228(9) 0.1962(10) 1.0924(5) 0.059(2) Uani 1 1 d .
H24 H 0.1791 0.1939 1.1512 0.071 Uiso 1 1 calc R
C25 C 0.2922(9) 0.3122(8) 1.0556(5) 0.0470(19) Uani 1 1 d .
H25 H 0.2969 0.3904 1.0890 0.056 Uiso 1 1 calc R
C26 C 0.3546(8) 0.3146(7) 0.9702(4) 0.0375(17) Uani 1 1 d .
H26 H 0.4035 0.3946 0.9450 0.045 Uiso 1 1 calc R

loop_
_atom_site_aniso_label
_atom_site_aniso_U_11
_atom_site_aniso_U_22
_atom_site_aniso_U_33
_atom_site_aniso_U_23
_atom_site_aniso_U_13
_atom_site_aniso_U_12
Fe2 0.0120(5) 0.0185(5) 0.0226(5) 0.0007(4) -0.0025(4) 0.0046(4)
Fe1 0.0107(5) 0.0176(5) 0.0194(5) 0.0004(4) 0.0000(4) 0.0030(4)
S2 0.0117(7) 0.0194(8) 0.0237(8) 0.0004(6) -0.0022(6) 0.0046(6)
S1 0.0133(7) 0.0190(8) 0.0207(8) 0.0009(6) -0.0001(6) 0.0039(6)
P1 0.0153(8) 0.0223(9) 0.0193(8) 0.0010(7) -0.0020(6) 0.0055(6)
O5 0.040(3) 0.038(3) 0.019(3) 0.002(2) -0.004(2) 0.008(2)
O4 0.029(3) 0.020(3) 0.051(3) -0.006(2) -0.001(2) 0.011(2)
O3 0.015(2) 0.033(3) 0.050(3) 0.003(2) 0.000(2) 0.006(2)
O2 0.034(3) 0.029(3) 0.038(3) -0.006(2) 0.007(2) 0.007(2)
O1 0.019(2) 0.037(3) 0.041(3) 0.007(2) 0.007(2) 0.011(2)
O7 0.011(2) 0.016(2) 0.029(2) -0.0022(18) -0.0043(17) -0.0034(16)
O6 0.015(2) 0.016(2) 0.029(2) 0.0027(18) -0.0016(17) -0.0004(17)
C5 0.018(3) 0.014(3) 0.045(5) 0.008(3) -0.010(3) 0.003(3)
C4 0.005(3) 0.036(4) 0.025(3) 0.002(3) 0.001(3) 0.000(3)
C3 0.029(4) 0.021(3) 0.020(3) 0.000(3) -0.004(3) 0.012(3)
C2 0.012(3) 0.031(4) 0.026(4) -0.004(3) 0.005(3) 0.005(3)
C1 0.014(3) 0.026(4) 0.031(4) -0.001(3) -0.008(3) 0.006(3)
C8 0.017(3) 0.020(3) 0.031(4) 0.001(3) -0.002(3) 0.009(3)
C7 0.020(3) 0.024(3) 0.024(3) 0.006(3) 0.011(3) 0.007(3)
C6 0.015(3) 0.033(4) 0.025(3) 0.003(3) 0.000(3) 0.012(3)
C9 0.025(3) 0.020(3) 0.018(3) -0.007(3) -0.002(3) 0.008(3)
C10 0.022(4) 0.038(4) 0.027(4) -0.005(3) -0.004(3) 0.011(3)
C11 0.016(3) 0.032(4) 0.031(4) -0.006(3) 0.001(3) 0.001(3)
C12 0.019(3) 0.038(4) 0.044(4) -0.014(4) -0.004(3) 0.006(3)
C13 0.024(4) 0.050(5) 0.035(4) -0.017(4) -0.019(3) 0.020(3)
C14 0.031(4) 0.030(4) 0.031(4) -0.002(3) -0.004(3) 0.010(3)
C15 0.030(4) 0.019(3) 0.009(3) -0.002(3) -0.005(3) 0.006(3)
C16 0.030(4) 0.021(4) 0.035(4) 0.007(3) -0.005(3) 0.011(3)
C17 0.045(4) 0.023(4) 0.028(4) 0.000(3) -0.008(3) 0.006(3)
C18 0.054(5) 0.028(4) 0.036(4) 0.008(3) -0.003(4) 0.021(4)
C19 0.043(4) 0.034(4) 0.030(4) -0.002(3) 0.000(3) 0.024(4)
C20 0.028(4) 0.036(4) 0.029(4) -0.003(3) -0.005(3) 0.015(3)
C21 0.020(3) 0.039(4) 0.021(3) 0.003(3) -0.005(3) 0.011(3)
C22 0.067(5) 0.040(5) 0.026(4) 0.005(4) 0.003(4) 0.010(4)
C23 0.085(7) 0.060(6) 0.035(5) 0.008(5) 0.010(4) 0.010(5)
C24 0.051(5) 0.107(8) 0.025(4) 0.011(5) 0.010(4) 0.032(5)
C25 0.054(5) 0.065(6) 0.029(4) 0.000(4) -0.002(4) 0.031(4)
C26 0.048(4) 0.044(5) 0.021(4) -0.001(3) 0.006(3) 0.018(4)

loop_
_atom_type_symbol
_atom_type_description
_atom_type_scat_dispersion_real
_atom_type_scat_dispersion_imag
_atom_type_scat_source
C C 0.0181 0.0091 'International Tables Vol C Tables 4.2.6.8 and 6.1.1.4'
H H 0.0000 0.0000 'International Tables Vol C Tables 4.2.6.8 and 6.1.1.4'
O O 0.0492 0.0322 'International Tables Vol C Tables 4.2.6.8 and 6.1.1.4'
P P 0.2955 0.4335 'International Tables Vol C Tables 4.2.6.8 and 6.1.1.4'
S S 0.3331 0.5567 'International Tables Vol C Tables 4.2.6.8 and 6.1.1.4'
Fe Fe -1.1336 3.1974 'International Tables Vol C Tables 4.2.6.8 and 6.1.1.4'

loop_
_geom_angle_atom_site_label_1
_geom_angle_atom_site_label_2
_geom_angle_atom_site_label_3
_geom_angle
C3 Fe2 C4 90.7(2)
C3 Fe2 C5 101.9(3)
C4 Fe2 C5 98.6(3)
C3 Fe2 S1 154.08(19)
C4 Fe2 S1 90.73(17)
C5 Fe2 S1 103.43(19)
C3 Fe2 S2 88.79(18)
C4 Fe2 S2 159.03(19)
C5 Fe2 S2 102.07(18)
S1 Fe2 S2 80.86(6)
C3 Fe2 Fe1 101.00(18)
C4 Fe2 Fe1 105.70(19)
C5 Fe2 Fe1 146.18(19)
S1 Fe2 Fe1 53.87(5)
S2 Fe2 Fe1 53.99(4)
C2 Fe1 C1 92.7(3)
C2 Fe1 S1 88.84(19)
C1 Fe1 S1 155.46(19)
C2 Fe1 S2 154.8(2)
C1 Fe1 S2 87.82(19)
S1 Fe1 S2 80.63(6)
C2 Fe1 P1 95.27(19)
C1 Fe1 P1 93.56(19)
S1 Fe1 P1 110.70(6)
S2 Fe1 P1 109.82(6)
C2 Fe1 Fe2 101.69(19)
C1 Fe1 Fe2 102.19(18)
S1 Fe1 Fe2 53.66(5)
S2 Fe1 Fe2 53.83(5)
P1 Fe1 Fe2 156.14(6)
O7 S2 C8 105.6(2)
O7 S2 Fe2 121.97(16)
C8 S2 Fe2 113.2(2)
O7 S2 Fe1 122.29(17)
C8 S2 Fe1 119.25(19)
Fe2 S2 Fe1 72.18(5)
O6 S1 C6 106.0(2)
O6 S1 Fe2 122.31(15)
C6 S1 Fe2 112.81(19)
O6 S1 Fe1 121.86(17)
C6 S1 Fe1 118.83(19)
Fe2 S1 Fe1 72.47(5)
C15 P1 C9 104.7(3)
C15 P1 C21 104.7(3)
C9 P1 C21 101.8(3)
C15 P1 Fe1 115.45(18)
C9 P1 Fe1 118.50(19)
C21 P1 Fe1 110.01(19)
O5 C5 Fe2 177.5(5)
O4 C4 Fe2 177.2(5)
O3 C3 Fe2 179.0(5)
O2 C2 Fe1 177.6(5)
O1 C1 Fe1 178.2(5)
C7 C8 S2 113.5(4)
C7 C8 H8A 108.9
S2 C8 H8A 108.9
C7 C8 H8B 108.9
S2 C8 H8B 108.9
H8A C8 H8B 107.7
C6 C7 C8 117.8(5)
C6 C7 H7A 107.9
C8 C7 H7A 107.9
C6 C7 H7B 107.9
C8 C7 H7B 107.9
H7A C7 H7B 107.2
C7 C6 S1 114.4(4)
C7 C6 H6A 108.7
S1 C6 H6A 108.7
C7 C6 H6B 108.7
S1 C6 H6B 108.7
H6A C6 H6B 107.6
C10 C9 C14 119.8(5)
C10 C9 P1 121.6(4)
C14 C9 P1 118.6(5)
C9 C10 C11 120.8(6)
C9 C10 H10 119.6
C11 C10 H10 119.6
C12 C11 C10 119.6(6)
C12 C11 H11 120.2
C10 C11 H11 120.2
C11 C12 C13 120.4(6)
C11 C12 H12 119.8
C13 C12 H12 119.8
C12 C13 C14 121.4(6)
C12 C13 H13 119.3
C14 C13 H13 119.3
C9 C14 C13 118.0(6)
C9 C14 H14 121.0
C13 C14 H14 121.0
C16 C15 C20 118.4(5)
C16 C15 P1 119.9(5)
C20 C15 P1 121.7(4)
C17 C16 C15 121.8(6)
C17 C16 H16 119.1
C15 C16 H16 119.1
C16 C17 C18 120.1(6)
C16 C17 H17 120.0
C18 C17 H17 120.0
C19 C18 C17 118.9(6)
C19 C18 H18 120.6
C17 C18 H18 120.6
C18 C19 C20 122.0(6)
C18 C19 H19 119.0
C20 C19 H19 119.0
C19 C20 C15 118.9(6)
C19 C20 H20 120.6
C15 C20 H20 120.6
C22 C21 C26 119.5(6)
C22 C21 P1 123.5(5)
C26 C21 P1 116.9(5)
C21 C22 C23 120.0(7)
C21 C22 H22 120.0
C23 C22 H22 120.0
C22 C23 C24 120.7(8)
C22 C23 H23 119.6
C24 C23 H23 119.6
C25 C24 C23 119.6(7)
C25 C24 H24 120.2
C23 C24 H24 120.2
C24 C25 C26 119.8(7)
C24 C25 H25 120.1
C26 C25 H25 120.1
C25 C26 C21 120.4(7)
C25 C26 H26 119.8
C21 C26 H26 119.8

loop_
_geom_bond_atom_site_label_1
_geom_bond_atom_site_label_2
_geom_bond_distance
Fe2 C3 1.803(6)
Fe2 C4 1.814(7)
Fe2 C5 1.826(7)
Fe2 S1 2.1779(16)
Fe2 S2 2.1863(17)
Fe2 Fe1 2.5783(13)
Fe1 C2 1.788(6)
Fe1 C1 1.789(7)
Fe1 S1 2.1840(17)
Fe1 S2 2.1906(16)
Fe1 P1 2.2312(17)
S2 O7 1.487(4)
S2 C8 1.802(6)
S1 O6 1.488(4)
S1 C6 1.802(6)
P1 C15 1.813(6)
P1 C9 1.841(6)
P1 C21 1.846(6)
O5 C5 1.130(7)
O4 C4 1.135(7)
O3 C3 1.141(6)
O2 C2 1.149(6)
O1 C1 1.148(7)
C8 C7 1.525(7)
C8 H8A 0.9900
C8 H8B 0.9900
C7 C6 1.512(7)
C7 H7A 0.9900
C7 H7B 0.9900
C6 H6A 0.9900
C6 H6B 0.9900
C9 C10 1.377(8)
C9 C14 1.406(8)
C10 C11 1.402(8)
C10 H10 0.9500
C11 C12 1.366(9)
C11 H11 0.9500
C12 C13 1.369(9)
C12 H12 0.9500
C13 C14 1.409(8)
C13 H13 0.9500
C14 H14 0.9500
C15 C16 1.392(8)
C15 C20 1.418(8)
C16 C17 1.372(8)
C16 H16 0.9500
C17 C18 1.396(9)
C17 H17 0.9500
C18 C19 1.380(9)
C18 H18 0.9500
C19 C20 1.389(8)
C19 H19 0.9500
C20 H20 0.9500
C21 C22 1.367(8)
C21 C26 1.391(8)
C22 C23 1.376(10)
C22 H22 0.9500
C23 C24 1.379(11)
C23 H23 0.9500
C24 C25 1.377(10)
C24 H24 0.9500
C25 C26 1.377(9)
C25 H25 0.9500
C26 H26 0.9500

loop_
_geom_torsion_atom_site_label_1
_geom_torsion_atom_site_label_2
_geom_torsion_atom_site_label_3
_geom_torsion_atom_site_label_4
_geom_torsion
C3 Fe2 Fe1 C2 -93.2(3)
C4 Fe2 Fe1 C2 0.6(2)
C5 Fe2 Fe1 C2 134.8(4)
S1 Fe2 Fe1 C2 79.76(19)
S2 Fe2 Fe1 C2 -173.53(19)
C3 Fe2 Fe1 C1 2.2(3)
C4 Fe2 Fe1 C1 96.1(3)
C5 Fe2 Fe1 C1 -129.8(4)
S1 Fe2 Fe1 C1 175.2(2)
S2 Fe2 Fe1 C1 -78.1(2)
C3 Fe2 Fe1 S1 -172.96(19)
C4 Fe2 Fe1 S1 -79.12(19)
C5 Fe2 Fe1 S1 55.1(3)
S2 Fe2 Fe1 S1 106.71(7)
C3 Fe2 Fe1 S2 80.33(18)
C4 Fe2 Fe1 S2 174.17(19)
C5 Fe2 Fe1 S2 -51.6(3)
S1 Fe2 Fe1 S2 -106.71(7)
C3 Fe2 Fe1 P1 132.4(2)
C4 Fe2 Fe1 P1 -133.7(2)
C5 Fe2 Fe1 P1 0.4(4)
S1 Fe2 Fe1 P1 -54.63(14)
S2 Fe2 Fe1 P1 52.08(14)
C3 Fe2 S2 O7 12.9(3)
C4 Fe2 S2 O7 101.6(5)
C5 Fe2 S2 O7 -89.1(3)
S1 Fe2 S2 O7 169.0(2)
Fe1 Fe2 S2 O7 117.4(2)
C3 Fe2 S2 C8 140.6(3)
C4 Fe2 S2 C8 -130.7(5)
C5 Fe2 S2 C8 38.6(3)
S1 Fe2 S2 C8 -63.3(2)
Fe1 Fe2 S2 C8 -114.9(2)
C3 Fe2 S2 Fe1 -104.55(18)
C4 Fe2 S2 Fe1 -15.9(5)
C5 Fe2 S2 Fe1 153.49(19)
S1 Fe2 S2 Fe1 51.59(5)
C2 Fe1 S2 O7 -102.0(5)
C1 Fe1 S2 O7 -10.2(3)
S1 Fe1 S2 O7 -168.48(19)
P1 Fe1 S2 O7 82.8(2)
Fe2 Fe1 S2 O7 -117.0(2)
C2 Fe1 S2 C8 122.1(5)
C1 Fe1 S2 C8 -146.1(3)
S1 Fe1 S2 C8 55.6(2)
P1 Fe1 S2 C8 -53.1(2)
Fe2 Fe1 S2 C8 107.1(2)
C2 Fe1 S2 Fe2 15.0(4)
C1 Fe1 S2 Fe2 106.83(19)
S1 Fe1 S2 Fe2 -51.43(5)
P1 Fe1 S2 Fe2 -160.17(6)
C3 Fe2 S1 O6 -101.1(5)
C4 Fe2 S1 O6 -8.1(3)
C5 Fe2 S1 O6 90.9(3)
S2 Fe2 S1 O6 -168.8(2)
Fe1 Fe2 S1 O6 -117.1(2)
C3 Fe2 S1 C6 130.5(5)
C4 Fe2 S1 C6 -136.4(3)
C5 Fe2 S1 C6 -37.5(3)
S2 Fe2 S1 C6 62.9(2)
Fe1 Fe2 S1 C6 114.6(2)
C3 Fe2 S1 Fe1 16.0(4)
C4 Fe2 S1 Fe1 109.00(19)
C5 Fe2 S1 Fe1 -152.02(19)
S2 Fe2 S1 Fe1 -51.69(5)
C2 Fe1 S1 O6 12.2(2)
C1 Fe1 S1 O6 106.2(5)
S2 Fe1 S1 O6 169.22(18)
P1 Fe1 S1 O6 -83.01(19)
Fe2 Fe1 S1 O6 117.63(19)
C2 Fe1 S1 C6 147.7(3)
C1 Fe1 S1 C6 -118.3(5)
S2 Fe1 S1 C6 -55.3(2)
P1 Fe1 S1 C6 52.5(2)
Fe2 Fe1 S1 C6 -106.9(2)
C2 Fe1 S1 Fe2 -105.45(18)
C1 Fe1 S1 Fe2 -11.4(5)
S2 Fe1 S1 Fe2 51.60(5)
P1 Fe1 S1 Fe2 159.36(6)
C2 Fe1 P1 C15 -177.6(3)
C1 Fe1 P1 C15 89.3(3)
S1 Fe1 P1 C15 -86.9(2)
S2 Fe1 P1 C15 0.3(2)
Fe2 Fe1 P1 C15 -42.3(3)
C2 Fe1 P1 C9 -52.3(3)
C1 Fe1 P1 C9 -145.3(3)
S1 Fe1 P1 C9 38.5(2)
S2 Fe1 P1 C9 125.7(2)
Fe2 Fe1 P1 C9 83.1(2)
C2 Fe1 P1 C21 64.2(3)
C1 Fe1 P1 C21 -28.9(3)
S1 Fe1 P1 C21 154.9(2)
S2 Fe1 P1 C21 -117.9(2)
Fe2 Fe1 P1 C21 -160.5(2)
C3 Fe2 C5 O5 139(13)
C4 Fe2 C5 O5 47(13)
S1 Fe2 C5 O5 -46(13)
S2 Fe2 C5 O5 -129(13)
Fe1 Fe2 C5 O5 -89(13)
C3 Fe2 C4 O4 -15(11)
C5 Fe2 C4 O4 88(11)
S1 Fe2 C4 O4 -169(11)
S2 Fe2 C4 O4 -103(11)
Fe1 Fe2 C4 O4 -116(11)
C4 Fe2 C3 O3 -45(35)
C5 Fe2 C3 O3 -144(35)
S1 Fe2 C3 O3 48(35)
S2 Fe2 C3 O3 114(35)
Fe1 Fe2 C3 O3 61(35)
C1 Fe1 C2 O2 -112(12)
S1 Fe1 C2 O2 44(12)
S2 Fe1 C2 O2 -21(12)
P1 Fe1 C2 O2 155(12)
Fe2 Fe1 C2 O2 -9(12)
C2 Fe1 C1 O1 145(17)
S1 Fe1 C1 O1 52(18)
S2 Fe1 C1 O1 -10(17)
P1 Fe1 C1 O1 -120(17)
Fe2 Fe1 C1 O1 42(18)
O7 S2 C8 C7 -157.1(4)
Fe2 S2 C8 C7 67.1(4)
Fe1 S2 C8 C7 -14.7(5)
S2 C8 C7 C6 -52.9(6)
C8 C7 C6 S1 53.3(6)
O6 S1 C6 C7 156.1(4)
Fe2 S1 C6 C7 -67.5(4)
Fe1 S1 C6 C7 14.4(5)
C15 P1 C9 C10 109.1(5)
C21 P1 C9 C10 -142.1(5)
Fe1 P1 C9 C10 -21.3(5)
C15 P1 C9 C14 -69.3(5)
C21 P1 C9 C14 39.6(5)
Fe1 P1 C9 C14 160.3(4)
C14 C9 C10 C11 0.4(9)
P1 C9 C10 C11 -178.0(4)
C9 C10 C11 C12 0.3(9)
C10 C11 C12 C13 -0.8(9)
C11 C12 C13 C14 0.6(10)
C10 C9 C14 C13 -0.6(8)
P1 C9 C14 C13 177.8(4)
C12 C13 C14 C9 0.1(9)
C9 P1 C15 C16 179.0(5)
C21 P1 C15 C16 72.3(5)
Fe1 P1 C15 C16 -48.8(5)
C9 P1 C15 C20 -3.8(5)
C21 P1 C15 C20 -110.5(5)
Fe1 P1 C15 C20 128.4(4)
C20 C15 C16 C17 1.7(9)
P1 C15 C16 C17 178.9(5)
C15 C16 C17 C18 -1.0(9)
C16 C17 C18 C19 -0.8(10)
C17 C18 C19 C20 1.9(10)
C18 C19 C20 C15 -1.2(9)
C16 C15 C20 C19 -0.6(8)
P1 C15 C20 C19 -177.8(4)
C15 P1 C21 C22 -14.0(6)
C9 P1 C21 C22 -122.9(5)
Fe1 P1 C21 C22 110.6(5)
C15 P1 C21 C26 168.3(4)
C9 P1 C21 C26 59.5(5)
Fe1 P1 C21 C26 -67.0(5)
C26 C21 C22 C23 2.2(10)
P1 C21 C22 C23 -175.4(6)
C21 C22 C23 C24 -1.3(11)
C22 C23 C24 C25 0.0(12)
C23 C24 C25 C26 0.3(11)
C24 C25 C26 C21 0.7(10)
C22 C21 C26 C25 -1.9(9)
P1 C21 C26 C25 175.8(5)
